data_7233114
loop_
_publ_author_name
'Satoshi Igawa'
'Masashi Hashimoto'
'Isao Kawata'
'Masataka Yashima'
'Mikio Hoshinoa'
'Masahisa Osawa'

_publ_section_title
;
 Highly efficient green organic light-emitting diodes containing
 luminescent tetrahedral copper(I) complexes
;
_journal_name_full 'Journal of Materials Chemistry C'
_journal_page_first 542
_journal_page_last 551
_journal_paper_doi 10.1039/C2TC00263A
_journal_volume 1
_journal_year 2013
_chemical_formula_moiety 'C48 H40 B Cu N4 P2, C H2 Cl2'
_chemical_formula_sum 'C49 H42 B Cl2 Cu N4 P2'
_chemical_formula_weight 894.06
_space_group_IT_number 14
_space_group_name_Hall '-P 2ybc'
_space_group_name_H-M_alt 'P 1 21/c 1'
_symmetry_cell_setting monoclinic
_symmetry_Int_Tables_number 14
_symmetry_space_group_name_Hall '-P 2ybc'
_symmetry_space_group_name_H-M 'P 1 21/c 1'
_atom_sites_solution_hydrogens geom
_atom_sites_solution_primary direct
_atom_sites_solution_secondary difmap
_cell_angle_alpha 90
_cell_angle_beta 93.960(2)
_cell_angle_gamma 90
_cell_formula_units_Z 4
_cell_length_a 9.6512(8)
_cell_length_b 22.813(2)
_cell_length_c 19.5335(17)
_cell_measurement_reflns_used 13014
_cell_measurement_temperature 90(2)
_cell_measurement_theta_max 32.8
_cell_measurement_theta_min 1.3
_cell_volume 4290.5(6)
_computing_cell_refinement CrystalClear
_computing_data_collection CrystalClear
_computing_data_reduction CrystalClear
_computing_molecular_graphics 'ORTEP-3 for Windows'
_computing_publication_material 'SHELXL-97 (Sheldrick, 2008)'
_computing_structure_refinement 'SHELXL-97 (Sheldrick, 2008)'
_computing_structure_solution SIR2004
_diffrn_ambient_temperature 90
_diffrn_detector_area_resol_mean 7.31
_diffrn_measured_fraction_theta_full 0.998
_diffrn_measured_fraction_theta_max 0.998
_diffrn_measurement_device_type 'Rigaku AFC-8 with Saturn CCD'
_diffrn_measurement_method \w-scan
_diffrn_radiation_monochromator confocal
_diffrn_radiation_source 'fine-focus rotating anode'
_diffrn_radiation_type MoK\a
_diffrn_radiation_wavelength 0.71073
_diffrn_reflns_av_R_equivalents 0.0610
_diffrn_reflns_av_sigmaI/netI 0.0342
_diffrn_reflns_limit_h_max 13
_diffrn_reflns_limit_h_min -13
_diffrn_reflns_limit_k_max 33
_diffrn_reflns_limit_k_min -33
_diffrn_reflns_limit_l_max 28
_diffrn_reflns_limit_l_min -28
_diffrn_reflns_number 115869
_diffrn_reflns_theta_full 31.00
_diffrn_reflns_theta_max 31.00
_diffrn_reflns_theta_min 1.37
_diffrn_standards_number 0
_exptl_absorpt_coefficient_mu 0.749
_exptl_absorpt_correction_T_max 0.962
_exptl_absorpt_correction_T_min 0.841
_exptl_absorpt_correction_type numerical
_exptl_absorpt_process_details
;
Higashi, T. (1999). Program for Absorption Correction.
Rigaku Corporation, Tokyo, Japan.
;
_exptl_crystal_colour Yellow
_exptl_crystal_density_diffrn 1.384
_exptl_crystal_density_method 'not measured'
_exptl_crystal_description Needle
_exptl_crystal_F_000 1848
_exptl_crystal_size_max 0.48
_exptl_crystal_size_mid 0.06
_exptl_crystal_size_min 0.05
_refine_diff_density_max 1.759
_refine_diff_density_min -2.210
_refine_diff_density_rms 0.102
_refine_ls_extinction_method none
_refine_ls_goodness_of_fit_ref 1.120
_refine_ls_hydrogen_treatment constr
_refine_ls_matrix_type full
_refine_ls_number_parameters 574
_refine_ls_number_reflns 13634
_refine_ls_number_restraints 0
_refine_ls_restrained_S_all 1.120
_refine_ls_R_factor_all 0.0759
_refine_ls_R_factor_gt 0.0677
_refine_ls_shift/su_max 0.001
_refine_ls_shift/su_mean 0.000
_refine_ls_structure_factor_coef Fsqd
_refine_ls_weighting_details 'calc w=1/[\s^2^(Fo^2^)+(0.079P)^2^+6.4455P] where P=(Fo^2^+2Fc^2^)/3'
_refine_ls_weighting_scheme calc
_refine_ls_wR_factor_gt 0.1658
_refine_ls_wR_factor_ref 0.1721
_reflns_number_gt 11982
_reflns_number_total 13634
_reflns_threshold_expression I>2\s(I)
_cod_data_source_file J-Mat-Chem-C-1-542-1.cif
_cod_data_source_block Cudppbbpz2ph2
_cod_original_cell_volume 4290.4(6)
_cod_original_sg_symbol_H-M 'P 21/c'
_cod_database_code 7233114

loop_
_symmetry_equiv_pos_as_xyz
'x, y, z'
'-x, y+1/2, -z+1/2'
'-x, -y, -z'
'x, -y-1/2, z-1/2'

loop_
_atom_site_label
_atom_site_type_symbol
_atom_site_fract_x
_atom_site_fract_y
_atom_site_fract_z
_atom_site_U_iso_or_equiv
_atom_site_adp_type
_atom_site_occupancy
_atom_site_symmetry_multiplicity
_atom_site_calc_flag
_atom_site_refinement_flags
_atom_site_disorder_assembly
_atom_site_disorder_group
Cu1 Cu 0.11170(3) 0.425827(12) 0.762734(14) 0.01578(8) Uani 1 1 d . . .
P1 P 0.04150(6) 0.50991(2) 0.71033(3) 0.01555(11) Uani 1 1 d . . .
P2 P 0.32873(6) 0.43900(3) 0.72926(3) 0.01682(12) Uani 1 1 d . . .
N1 N 0.0954(2) 0.42454(8) 0.86482(10) 0.0170(4) Uani 1 1 d . . .
N2 N 0.0746(2) 0.37407(8) 0.89977(10) 0.0172(3) Uani 1 1 d . . .
N3 N -0.0061(2) 0.35344(9) 0.74639(10) 0.0173(3) Uani 1 1 d . . .
N4 N -0.0288(2) 0.31419(8) 0.79742(10) 0.0159(3) Uani 1 1 d . . .
C1 C -0.0737(2) 0.51133(10) 0.63193(12) 0.0182(4) Uani 1 1 d . . .
C2 C -0.0595(3) 0.46531(11) 0.58554(12) 0.0228(5) Uani 1 1 d . . .
H2 H 0.0073 0.4355 0.5960 0.027 Uiso 1 1 calc R . .
C3 C -0.1417(3) 0.46272(12) 0.52454(13) 0.0278(5) Uani 1 1 d . . .
H3 H -0.1311 0.4312 0.4936 0.033 Uiso 1 1 calc R . .
C4 C -0.2390(3) 0.50599(14) 0.50873(14) 0.0308(6) Uani 1 1 d . . .
H4 H -0.2965 0.5039 0.4673 0.037 Uiso 1 1 calc R . .
C5 C -0.2522(3) 0.55244(15) 0.55367(14) 0.0321(6) Uani 1 1 d . . .
H5 H -0.3177 0.5826 0.5424 0.039 Uiso 1 1 calc R . .
C6 C -0.1704(3) 0.55516(12) 0.61505(14) 0.0261(5) Uani 1 1 d . . .
H6 H -0.1805 0.5871 0.6456 0.031 Uiso 1 1 calc R . .
C7 C -0.0304(2) 0.56623(10) 0.76431(12) 0.0184(4) Uani 1 1 d . . .
C8 C -0.1616(3) 0.55458(12) 0.78745(14) 0.0263(5) Uani 1 1 d . . .
H8 H -0.2097 0.5200 0.7728 0.032 Uiso 1 1 calc R . .
C9 C -0.2224(3) 0.59320(13) 0.83175(16) 0.0325(6) Uani 1 1 d . . .
H9 H -0.3123 0.5853 0.8465 0.039 Uiso 1 1 calc R . .
C10 C -0.1515(4) 0.64303(13) 0.85427(14) 0.0333(6) Uani 1 1 d . . .
H10 H -0.1928 0.6693 0.8846 0.040 Uiso 1 1 calc R . .
C11 C -0.0213(4) 0.65467(12) 0.83290(15) 0.0335(6) Uani 1 1 d . . .
H11 H 0.0274 0.6888 0.8488 0.040 Uiso 1 1 calc R . .
C12 C 0.0392(3) 0.61634(12) 0.78781(14) 0.0267(5) Uani 1 1 d . . .
H12 H 0.1289 0.6247 0.7731 0.032 Uiso 1 1 calc R . .
C13 C 0.2004(2) 0.54313(10) 0.68125(11) 0.0169(4) Uani 1 1 d . . .
C14 C 0.1971(3) 0.59766(10) 0.64838(12) 0.0199(4) Uani 1 1 d . . .
H14 H 0.1106 0.6165 0.6376 0.024 Uiso 1 1 calc R . .
C15 C 0.3190(3) 0.62449(11) 0.63135(13) 0.0232(5) Uani 1 1 d . . .
H15 H 0.3159 0.6612 0.6083 0.028 Uiso 1 1 calc R . .
C16 C 0.4461(3) 0.59740(11) 0.64824(14) 0.0238(5) Uani 1 1 d . . .
H16 H 0.5300 0.6164 0.6383 0.029 Uiso 1 1 calc R . .
C17 C 0.4504(3) 0.54288(11) 0.67947(13) 0.0221(4) Uani 1 1 d . . .
H17 H 0.5375 0.5246 0.6906 0.027 Uiso 1 1 calc R . .
C18 C 0.3280(2) 0.51435(9) 0.69477(12) 0.0168(4) Uani 1 1 d . . .
C19 C 0.4812(2) 0.44039(10) 0.78988(13) 0.0196(4) Uani 1 1 d . . .
C20 C 0.4683(3) 0.46927(13) 0.85226(15) 0.0294(5) Uani 1 1 d . . .
H20 H 0.3833 0.4881 0.8607 0.035 Uiso 1 1 calc R . .
C21 C 0.5778(3) 0.47074(14) 0.90179(16) 0.0337(6) Uani 1 1 d . . .
H21 H 0.5678 0.4906 0.9439 0.040 Uiso 1 1 calc R . .
C22 C 0.7025(3) 0.44321(12) 0.89021(15) 0.0286(5) Uani 1 1 d . . .
H22 H 0.7776 0.4441 0.9243 0.034 Uiso 1 1 calc R . .
C23 C 0.7163(3) 0.41450(12) 0.82877(15) 0.0270(5) Uani 1 1 d . . .
H23 H 0.8015 0.3957 0.8206 0.032 Uiso 1 1 calc R . .
C24 C 0.6063(3) 0.41284(11) 0.77870(14) 0.0238(5) Uani 1 1 d . . .
H24 H 0.6168 0.3928 0.7367 0.029 Uiso 1 1 calc R . .
C25 C 0.3808(2) 0.39375(10) 0.65785(13) 0.0206(4) Uani 1 1 d . . .
C26 C 0.4784(3) 0.40956(11) 0.61135(14) 0.0241(5) Uani 1 1 d . . .
H26 H 0.5229 0.4467 0.6156 0.029 Uiso 1 1 calc R . .
C27 C 0.5112(3) 0.37175(12) 0.55908(14) 0.0272(5) Uani 1 1 d . . .
H27 H 0.5784 0.3829 0.5283 0.033 Uiso 1 1 calc R . .
C28 C 0.4464(3) 0.31810(14) 0.55185(18) 0.0377(7) Uani 1 1 d . . .
H28 H 0.4680 0.2924 0.5158 0.045 Uiso 1 1 calc R . .
C29 C 0.3500(4) 0.30182(15) 0.5973(2) 0.0517(10) Uani 1 1 d . . .
H29 H 0.3057 0.2647 0.5925 0.062 Uiso 1 1 calc R . .
C30 C 0.3170(3) 0.33937(13) 0.65005(19) 0.0372(7) Uani 1 1 d . . .
H30 H 0.2504 0.3277 0.6809 0.045 Uiso 1 1 calc R . .
C31 C 0.1123(3) 0.46717(11) 0.91205(13) 0.0232(5) Uani 1 1 d . . .
H31 H 0.1267 0.5073 0.9019 0.028 Uiso 1 1 calc R . .
C32 C 0.1059(3) 0.44453(12) 0.97791(13) 0.0263(5) Uani 1 1 d . . .
H32 H 0.1158 0.4651 1.0202 0.032 Uiso 1 1 calc R . .
C33 C 0.0818(3) 0.38527(11) 0.96774(12) 0.0232(5) Uani 1 1 d . . .
H33 H 0.0719 0.3571 1.0029 0.028 Uiso 1 1 calc R . .
C34 C -0.0987(3) 0.34090(12) 0.69453(13) 0.0246(5) Uani 1 1 d . . .
H34 H -0.1077 0.3619 0.6525 0.029 Uiso 1 1 calc R . .
C35 C -0.1806(3) 0.29303(12) 0.71010(14) 0.0267(5) Uani 1 1 d . . .
H35 H -0.2532 0.2753 0.6820 0.032 Uiso 1 1 calc R . .
C36 C -0.1324(2) 0.27732(10) 0.77560(13) 0.0209(4) Uani 1 1 d . . .
H36 H -0.1665 0.2457 0.8013 0.025 Uiso 1 1 calc R . .
C37 C -0.0052(2) 0.26878(10) 0.91944(12) 0.0193(4) Uani 1 1 d . . .
C38 C -0.1403(3) 0.28082(11) 0.93872(13) 0.0233(5) Uani 1 1 d . . .
H38 H -0.1893 0.3132 0.9183 0.028 Uiso 1 1 calc R . .
C39 C -0.2040(3) 0.24697(12) 0.98642(14) 0.0273(5) Uani 1 1 d . . .
H39 H -0.2953 0.2563 0.9982 0.033 Uiso 1 1 calc R . .
C40 C -0.1345(3) 0.19962(13) 1.01696(14) 0.0320(6) Uani 1 1 d . . .
H40 H -0.1779 0.1761 1.0495 0.038 Uiso 1 1 calc R . .
C41 C -0.0012(3) 0.18686(14) 0.99967(16) 0.0353(6) Uani 1 1 d . . .
H41 H 0.0476 0.1548 1.0210 0.042 Uiso 1 1 calc R . .
C42 C 0.0620(3) 0.22069(12) 0.95110(14) 0.0270(5) Uani 1 1 d . . .
H42 H 0.1529 0.2108 0.9393 0.032 Uiso 1 1 calc R . .
C43 C 0.2196(2) 0.29001(10) 0.84680(12) 0.0190(4) Uani 1 1 d . . .
C44 C 0.2336(3) 0.24326(12) 0.80129(15) 0.0287(5) Uani 1 1 d . . .
H44 H 0.1523 0.2248 0.7813 0.034 Uiso 1 1 calc R . .
C45 C 0.3622(3) 0.22307(15) 0.78457(17) 0.0361(7) Uani 1 1 d . . .
H45 H 0.3684 0.1913 0.7535 0.043 Uiso 1 1 calc R . .
C46 C 0.4820(3) 0.24950(14) 0.81335(17) 0.0336(6) Uani 1 1 d . . .
H46 H 0.5706 0.2365 0.8012 0.040 Uiso 1 1 calc R . .
C47 C 0.4720(3) 0.29472(13) 0.85964(17) 0.0322(6) Uani 1 1 d . . .
H47 H 0.5537 0.3120 0.8807 0.039 Uiso 1 1 calc R . .
C48 C 0.3414(3) 0.31504(11) 0.87551(15) 0.0262(5) Uani 1 1 d . . .
H48 H 0.3357 0.3468 0.9067 0.031 Uiso 1 1 calc R . .
B1 B 0.0673(3) 0.31118(11) 0.86576(13) 0.0171(4) Uani 1 1 d . . .
Cl1 Cl 0.40372(11) 0.64538(9) 0.82214(6) 0.0868(5) Uani 1 1 d . . .
Cl2 Cl 0.49854(16) 0.64120(7) 0.96526(6) 0.0808(4) Uani 1 1 d . . .
C49 C 0.3613(7) 0.6365(5) 0.9042(3) 0.135(4) Uani 1 1 d . . .
H49A H 0.3169 0.5976 0.9083 0.162 Uiso 1 1 calc R . .
H49B H 0.2918 0.6666 0.9144 0.162 Uiso 1 1 calc R . .

loop_
_atom_site_aniso_label
_atom_site_aniso_U_11
_atom_site_aniso_U_22
_atom_site_aniso_U_33
_atom_site_aniso_U_23
_atom_site_aniso_U_13
_atom_site_aniso_U_12
Cu1 0.01450(14) 0.01459(13) 0.01844(14) 0.00095(9) 0.00243(10) -0.00006(9)
P1 0.0142(2) 0.0144(2) 0.0181(3) 0.00076(19) 0.00129(19) 0.00115(19)
P2 0.0134(2) 0.0158(2) 0.0215(3) 0.0008(2) 0.0027(2) 0.00098(19)
N1 0.0182(9) 0.0148(8) 0.0183(8) -0.0008(6) 0.0031(7) 0.0002(6)
N2 0.0169(9) 0.0175(8) 0.0171(8) 0.0002(7) 0.0008(7) 0.0003(7)
N3 0.0187(9) 0.0175(8) 0.0158(8) 0.0004(6) 0.0019(7) -0.0031(7)
N4 0.0155(8) 0.0136(8) 0.0185(8) 0.0008(6) 0.0010(7) -0.0003(6)
C1 0.0156(9) 0.0208(10) 0.0181(10) 0.0010(8) 0.0009(8) -0.0016(8)
C2 0.0296(12) 0.0194(10) 0.0197(10) 0.0017(8) 0.0035(9) -0.0020(9)
C3 0.0389(15) 0.0262(12) 0.0186(11) -0.0005(9) 0.0036(10) -0.0079(11)
C4 0.0246(12) 0.0461(16) 0.0212(11) 0.0040(11) -0.0025(10) -0.0059(11)
C5 0.0227(12) 0.0484(17) 0.0245(12) 0.0022(11) -0.0038(10) 0.0113(12)
C6 0.0236(12) 0.0308(13) 0.0234(11) -0.0021(9) -0.0013(9) 0.0081(10)
C7 0.0207(10) 0.0177(9) 0.0169(9) 0.0023(7) 0.0017(8) 0.0045(8)
C8 0.0267(12) 0.0216(11) 0.0315(13) 0.0017(9) 0.0088(10) 0.0035(9)
C9 0.0328(14) 0.0328(14) 0.0338(14) 0.0026(11) 0.0145(11) 0.0120(11)
C10 0.0508(18) 0.0272(13) 0.0228(12) 0.0015(10) 0.0097(12) 0.0143(12)
C11 0.0517(18) 0.0232(12) 0.0257(12) -0.0074(10) 0.0039(12) -0.0010(12)
C12 0.0323(13) 0.0243(11) 0.0237(11) -0.0055(9) 0.0034(10) -0.0025(10)
C13 0.0171(10) 0.0160(9) 0.0176(9) -0.0004(7) 0.0022(8) -0.0008(7)
C14 0.0230(11) 0.0172(10) 0.0196(10) 0.0017(8) 0.0019(8) -0.0004(8)
C15 0.0276(12) 0.0196(10) 0.0228(11) 0.0020(8) 0.0035(9) -0.0029(9)
C16 0.0221(11) 0.0202(11) 0.0296(12) 0.0012(9) 0.0063(9) -0.0044(9)
C17 0.0177(10) 0.0201(10) 0.0290(12) -0.0005(9) 0.0051(9) -0.0021(8)
C18 0.0161(10) 0.0146(9) 0.0200(10) -0.0007(7) 0.0035(8) 0.0001(7)
C19 0.0147(10) 0.0184(10) 0.0254(11) 0.0016(8) 0.0000(8) -0.0002(8)
C20 0.0198(11) 0.0371(14) 0.0312(13) -0.0065(11) 0.0006(10) 0.0038(10)
C21 0.0284(14) 0.0401(15) 0.0322(14) -0.0098(12) -0.0016(11) 0.0015(12)
C22 0.0214(12) 0.0276(12) 0.0357(14) 0.0027(10) -0.0059(10) -0.0010(10)
C23 0.0163(11) 0.0257(12) 0.0386(14) 0.0030(10) -0.0015(10) 0.0043(9)
C24 0.0188(11) 0.0224(11) 0.0301(12) 0.0015(9) 0.0027(9) 0.0045(9)
C25 0.0173(10) 0.0193(10) 0.0256(11) -0.0010(8) 0.0033(8) 0.0031(8)
C26 0.0230(11) 0.0222(11) 0.0278(12) 0.0012(9) 0.0057(9) 0.0013(9)
C27 0.0238(12) 0.0304(13) 0.0282(12) -0.0017(10) 0.0070(10) 0.0065(10)
C28 0.0356(15) 0.0319(14) 0.0470(18) -0.0158(13) 0.0128(13) 0.0041(12)
C29 0.053(2) 0.0292(15) 0.077(3) -0.0241(16) 0.032(2) -0.0139(14)
C30 0.0350(15) 0.0255(13) 0.0538(19) -0.0118(12) 0.0237(14) -0.0070(11)
C31 0.0236(11) 0.0194(10) 0.0269(11) -0.0043(9) 0.0031(9) -0.0009(9)
C32 0.0284(13) 0.0291(12) 0.0213(11) -0.0078(9) 0.0007(9) 0.0008(10)
C33 0.0260(12) 0.0257(11) 0.0178(10) -0.0004(8) 0.0004(9) -0.0002(9)
C34 0.0293(13) 0.0259(12) 0.0179(10) 0.0023(9) -0.0030(9) -0.0068(10)
C35 0.0285(13) 0.0269(12) 0.0237(11) -0.0008(9) -0.0056(10) -0.0086(10)
C36 0.0194(10) 0.0197(10) 0.0234(11) 0.0010(8) -0.0001(8) -0.0058(8)
C37 0.0209(10) 0.0181(10) 0.0185(10) 0.0021(8) -0.0012(8) -0.0012(8)
C38 0.0221(11) 0.0223(11) 0.0259(11) 0.0047(9) 0.0046(9) 0.0006(9)
C39 0.0276(13) 0.0299(12) 0.0250(12) 0.0028(10) 0.0056(10) -0.0055(10)
C40 0.0379(15) 0.0344(14) 0.0234(12) 0.0093(10) 0.0010(11) -0.0115(12)
C41 0.0356(15) 0.0334(14) 0.0360(15) 0.0187(12) -0.0033(12) -0.0025(12)
C42 0.0252(12) 0.0256(12) 0.0296(12) 0.0088(10) -0.0026(10) 0.0005(9)
C43 0.0175(10) 0.0172(9) 0.0222(10) 0.0039(8) -0.0003(8) 0.0003(8)
C44 0.0208(12) 0.0296(13) 0.0355(14) -0.0077(11) 0.0012(10) 0.0048(10)
C45 0.0270(14) 0.0385(16) 0.0433(17) -0.0072(13) 0.0056(12) 0.0119(12)
C46 0.0197(12) 0.0350(14) 0.0468(17) 0.0101(12) 0.0079(11) 0.0096(10)
C47 0.0157(11) 0.0280(13) 0.0520(18) 0.0087(12) -0.0035(11) -0.0007(9)
C48 0.0201(11) 0.0215(11) 0.0365(14) 0.0015(10) -0.0026(10) -0.0003(9)
B1 0.0168(11) 0.0166(10) 0.0178(10) 0.0007(8) -0.0001(8) 0.0006(8)
Cl1 0.0310(5) 0.1808(16) 0.0488(6) 0.0370(8) 0.0042(4) 0.0025(7)
Cl2 0.0902(9) 0.1057(11) 0.0445(6) -0.0073(6) -0.0088(6) 0.0288(8)
C49 0.070(4) 0.255(11) 0.078(4) -0.078(6) -0.012(3) 0.032(5)

loop_
_atom_type_symbol
_atom_type_description
_atom_type_scat_dispersion_real
_atom_type_scat_dispersion_imag
_atom_type_scat_source
C C 0.0033 0.0016 'International Tables Vol C Tables 4.2.6.8 and 6.1.1.4'
H H 0.0000 0.0000 'International Tables Vol C Tables 4.2.6.8 and 6.1.1.4'
B B 0.0013 0.0007 'International Tables Vol C Tables 4.2.6.8 and 6.1.1.4'
Cu Cu 0.3201 1.2651 'International Tables Vol C Tables 4.2.6.8 and 6.1.1.4'
N N 0.0061 0.0033 'International Tables Vol C Tables 4.2.6.8 and 6.1.1.4'
P P 0.1023 0.0942 'International Tables Vol C Tables 4.2.6.8 and 6.1.1.4'
Cl Cl 0.1484 0.1585 'International Tables Vol C Tables 4.2.6.8 and 6.1.1.4'

loop_
_geom_angle_atom_site_label_1
_geom_angle_atom_site_label_2
_geom_angle_atom_site_label_3
_geom_angle
_geom_angle_site_symmetry_1
_geom_angle_site_symmetry_3
N1 Cu1 N3 93.62(8) . .
N1 Cu1 P1 114.88(6) . .
N3 Cu1 P1 118.40(6) . .
N1 Cu1 P2 115.26(6) . .
N3 Cu1 P2 125.97(6) . .
P1 Cu1 P2 90.63(2) . .
C7 P1 C1 103.72(11) . .
C7 P1 C13 104.29(11) . .
C1 P1 C13 101.90(10) . .
C7 P1 Cu1 116.72(8) . .
C1 P1 Cu1 122.74(8) . .
C13 P1 Cu1 105.09(7) . .
C19 P2 C25 104.62(11) . .
C19 P2 C18 101.74(11) . .
C25 P2 C18 103.95(11) . .
C19 P2 Cu1 122.51(8) . .
C25 P2 Cu1 117.01(8) . .
C18 P2 Cu1 104.44(7) . .
C31 N1 N2 106.46(19) . .
C31 N1 Cu1 131.04(17) . .
N2 N1 Cu1 122.29(14) . .
C33 N2 N1 109.53(19) . .
C33 N2 B1 125.7(2) . .
N1 N2 B1 124.13(18) . .
C34 N3 N4 106.27(19) . .
C34 N3 Cu1 129.49(17) . .
N4 N3 Cu1 122.47(14) . .
C36 N4 N3 109.21(18) . .
C36 N4 B1 128.30(19) . .
N3 N4 B1 122.13(18) . .
C6 C1 C2 118.6(2) . .
C6 C1 P1 124.73(19) . .
C2 C1 P1 116.60(18) . .
C3 C2 C1 120.8(2) . .
C3 C2 H2 119.6 . .
C1 C2 H2 119.6 . .
C4 C3 C2 120.1(3) . .
C4 C3 H3 120.0 . .
C2 C3 H3 120.0 . .
C3 C4 C5 119.6(2) . .
C3 C4 H4 120.2 . .
C5 C4 H4 120.2 . .
C4 C5 C6 120.5(3) . .
C4 C5 H5 119.7 . .
C6 C5 H5 119.7 . .
C5 C6 C1 120.2(3) . .
C5 C6 H6 119.9 . .
C1 C6 H6 119.9 . .
C12 C7 C8 118.6(2) . .
C12 C7 P1 125.1(2) . .
C8 C7 P1 116.16(19) . .
C9 C8 C7 120.7(3) . .
C9 C8 H8 119.7 . .
C7 C8 H8 119.7 . .
C10 C9 C8 119.8(3) . .
C10 C9 H9 120.1 . .
C8 C9 H9 120.1 . .
C11 C10 C9 120.3(3) . .
C11 C10 H10 119.9 . .
C9 C10 H10 119.9 . .
C10 C11 C12 120.0(3) . .
C10 C11 H11 120.0 . .
C12 C11 H11 120.0 . .
C7 C12 C11 120.7(3) . .
C7 C12 H12 119.7 . .
C11 C12 H12 119.7 . .
C14 C13 C18 119.6(2) . .
C14 C13 P1 121.07(17) . .
C18 C13 P1 119.30(17) . .
C15 C14 C13 120.6(2) . .
C15 C14 H14 119.7 . .
C13 C14 H14 119.7 . .
C14 C15 C16 119.7(2) . .
C14 C15 H15 120.2 . .
C16 C15 H15 120.2 . .
C17 C16 C15 120.2(2) . .
C17 C16 H16 119.9 . .
C15 C16 H16 119.9 . .
C16 C17 C18 120.8(2) . .
C16 C17 H17 119.6 . .
C18 C17 H17 119.6 . .
C17 C18 C13 119.0(2) . .
C17 C18 P2 121.93(18) . .
C13 C18 P2 119.03(16) . .
C24 C19 C20 118.7(2) . .
C24 C19 P2 124.1(2) . .
C20 C19 P2 117.21(18) . .
C21 C20 C19 120.7(3) . .
C21 C20 H20 119.6 . .
C19 C20 H20 119.6 . .
C20 C21 C22 120.2(3) . .
C20 C21 H21 119.9 . .
C22 C21 H21 119.9 . .
C23 C22 C21 119.5(3) . .
C23 C22 H22 120.3 . .
C21 C22 H22 120.3 . .
C22 C23 C24 120.5(2) . .
C22 C23 H23 119.7 . .
C24 C23 H23 119.7 . .
C19 C24 C23 120.3(2) . .
C19 C24 H24 119.8 . .
C23 C24 H24 119.8 . .
C30 C25 C26 118.2(2) . .
C30 C25 P2 116.3(2) . .
C26 C25 P2 125.49(19) . .
C27 C26 C25 120.9(2) . .
C27 C26 H26 119.5 . .
C25 C26 H26 119.5 . .
C28 C27 C26 120.2(3) . .
C28 C27 H27 119.9 . .
C26 C27 H27 119.9 . .
C27 C28 C29 119.6(3) . .
C27 C28 H28 120.2 . .
C29 C28 H28 120.2 . .
C28 C29 C30 120.5(3) . .
C28 C29 H29 119.7 . .
C30 C29 H29 119.7 . .
C25 C30 C29 120.6(3) . .
C25 C30 H30 119.7 . .
C29 C30 H30 119.7 . .
N1 C31 C32 110.8(2) . .
N1 C31 H31 124.6 . .
C32 C31 H31 124.6 . .
C33 C32 C31 104.3(2) . .
C33 C32 H32 127.8 . .
C31 C32 H32 127.8 . .
N2 C33 C32 108.8(2) . .
N2 C33 H33 125.6 . .
C32 C33 H33 125.6 . .
N3 C34 C35 111.3(2) . .
N3 C34 H34 124.4 . .
C35 C34 H34 124.4 . .
C36 C35 C34 104.2(2) . .
C36 C35 H35 127.9 . .
C34 C35 H35 127.9 . .
N4 C36 C35 109.0(2) . .
N4 C36 H36 125.5 . .
C35 C36 H36 125.5 . .
C42 C37 C38 116.4(2) . .
C42 C37 B1 123.2(2) . .
C38 C37 B1 120.4(2) . .
C39 C38 C37 122.2(2) . .
C39 C38 H38 118.9 . .
C37 C38 H38 118.9 . .
C40 C39 C38 120.0(3) . .
C40 C39 H39 120.0 . .
C38 C39 H39 120.0 . .
C41 C40 C39 119.3(2) . .
C41 C40 H40 120.3 . .
C39 C40 H40 120.3 . .
C40 C41 C42 120.5(3) . .
C40 C41 H41 119.8 . .
C42 C41 H41 119.8 . .
C41 C42 C37 121.6(3) . .
C41 C42 H42 119.2 . .
C37 C42 H42 119.2 . .
C48 C43 C44 116.9(2) . .
C48 C43 B1 122.9(2) . .
C44 C43 B1 120.2(2) . .
C45 C44 C43 122.1(3) . .
C45 C44 H44 119.0 . .
C43 C44 H44 119.0 . .
C44 C45 C46 119.7(3) . .
C44 C45 H45 120.2 . .
C46 C45 H45 120.2 . .
C47 C46 C45 119.7(3) . .
C47 C46 H46 120.1 . .
C45 C46 H46 120.1 . .
C46 C47 C48 119.9(3) . .
C46 C47 H47 120.0 . .
C48 C47 H47 120.0 . .
C43 C48 C47 121.6(3) . .
C43 C48 H48 119.2 . .
C47 C48 H48 119.2 . .
N4 B1 N2 108.87(18) . .
N4 B1 C43 108.12(18) . .
N2 B1 C43 110.69(19) . .
N4 B1 C37 108.62(18) . .
N2 B1 C37 106.17(18) . .
C43 B1 C37 114.25(19) . .
Cl1 C49 Cl2 115.0(4) . .
Cl1 C49 H49A 108.5 . .
Cl2 C49 H49A 108.5 . .
Cl1 C49 H49B 108.5 . .
Cl2 C49 H49B 108.5 . .
H49A C49 H49B 107.5 . .

loop_
_geom_bond_atom_site_label_1
_geom_bond_atom_site_label_2
_geom_bond_distance
_geom_bond_site_symmetry_2
Cu1 N1 2.011(2) .
Cu1 N3 2.0180(19) .
Cu1 P1 2.2562(6) .
Cu1 P2 2.2571(7) .
P1 C7 1.829(2) .
P1 C1 1.830(2) .
P1 C13 1.835(2) .
P2 C19 1.824(2) .
P2 C25 1.833(2) .
P2 C18 1.846(2) .
N1 C31 1.343(3) .
N1 N2 1.361(3) .
N2 C33 1.349(3) .
N2 B1 1.581(3) .
N3 C34 1.335(3) .
N3 N4 1.369(3) .
N4 C36 1.353(3) .
N4 B1 1.574(3) .
C1 C6 1.391(3) .
C1 C2 1.400(3) .
C2 C3 1.386(4) .
C2 H2 0.9500 .
C3 C4 1.383(4) .
C3 H3 0.9500 .
C4 C5 1.387(4) .
C4 H4 0.9500 .
C5 C6 1.391(4) .
C5 H5 0.9500 .
C6 H6 0.9500 .
C7 C12 1.388(3) .
C7 C8 1.399(4) .
C8 C9 1.393(4) .
C8 H8 0.9500 .
C9 C10 1.383(5) .
C9 H9 0.9500 .
C10 C11 1.377(5) .
C10 H10 0.9500 .
C11 C12 1.397(4) .
C11 H11 0.9500 .
C12 H12 0.9500 .
C13 C14 1.399(3) .
C13 C18 1.404(3) .
C14 C15 1.387(3) .
C14 H14 0.9500 .
C15 C16 1.392(4) .
C15 H15 0.9500 .
C16 C17 1.385(3) .
C16 H16 0.9500 .
C17 C18 1.399(3) .
C17 H17 0.9500 .
C19 C24 1.392(3) .
C19 C20 1.398(4) .
C20 C21 1.384(4) .
C20 H20 0.9500 .
C21 C22 1.389(4) .
C21 H21 0.9500 .
C22 C23 1.382(4) .
C22 H22 0.9500 .
C23 C24 1.393(4) .
C23 H23 0.9500 .
C24 H24 0.9500 .
C25 C30 1.389(4) .
C25 C26 1.400(3) .
C26 C27 1.390(4) .
C26 H26 0.9500 .
C27 C28 1.377(4) .
C27 H27 0.9500 .
C28 C29 1.381(5) .
C28 H28 0.9500 .
C29 C30 1.394(4) .
C29 H29 0.9500 .
C30 H30 0.9500 .
C31 C32 1.392(4) .
C31 H31 0.9500 .
C32 C33 1.384(4) .
C32 H32 0.9500 .
C33 H33 0.9500 .
C34 C35 1.394(4) .
C34 H34 0.9500 .
C35 C36 1.378(3) .
C35 H35 0.9500 .
C36 H36 0.9500 .
C37 C42 1.397(3) .
C37 C38 1.409(3) .
C37 B1 1.620(3) .
C38 C39 1.386(3) .
C38 H38 0.9500 .
C39 C40 1.385(4) .
C39 H39 0.9500 .
C40 C41 1.383(5) .
C40 H40 0.9500 .
C41 C42 1.396(4) .
C41 H41 0.9500 .
C42 H42 0.9500 .
C43 C48 1.390(3) .
C43 C44 1.401(4) .
C43 B1 1.614(3) .
C44 C45 1.383(4) .
C44 H44 0.9500 .
C45 C46 1.389(5) .
C45 H45 0.9500 .
C46 C47 1.380(5) .
C46 H46 0.9500 .
C47 C48 1.398(4) .
C47 H47 0.9500 .
C48 H48 0.9500 .
Cl1 C49 1.695(8) .
Cl2 C49 1.723(6) .
C49 H49A 0.9900 .
C49 H49B 0.9900 .

loop_
_geom_torsion_atom_site_label_1
_geom_torsion_atom_site_label_2
_geom_torsion_atom_site_label_3
_geom_torsion_atom_site_label_4
_geom_torsion
_geom_torsion_site_symmetry_1
_geom_torsion_site_symmetry_2
_geom_torsion_site_symmetry_3
_geom_torsion_site_symmetry_4
N1 Cu1 P1 C7 -3.00(11) . . . .
N3 Cu1 P1 C7 106.25(11) . . . .
P2 Cu1 P1 C7 -121.40(9) . . . .
N1 Cu1 P1 C1 -132.76(11) . . . .
N3 Cu1 P1 C1 -23.50(11) . . . .
P2 Cu1 P1 C1 108.85(9) . . . .
N1 Cu1 P1 C13 111.96(10) . . . .
N3 Cu1 P1 C13 -138.79(10) . . . .
P2 Cu1 P1 C13 -6.44(8) . . . .
N1 Cu1 P2 C19 6.42(11) . . . .
N3 Cu1 P2 C19 -108.96(12) . . . .
P1 Cu1 P2 C19 124.48(9) . . . .
N1 Cu1 P2 C25 137.77(11) . . . .
N3 Cu1 P2 C25 22.39(12) . . . .
P1 Cu1 P2 C25 -104.17(9) . . . .
N1 Cu1 P2 C18 -107.99(10) . . . .
N3 Cu1 P2 C18 136.63(10) . . . .
P1 Cu1 P2 C18 10.07(8) . . . .
N3 Cu1 N1 C31 -158.5(2) . . . .
P1 Cu1 N1 C31 -34.8(2) . . . .
P2 Cu1 N1 C31 68.6(2) . . . .
N3 Cu1 N1 N2 27.55(18) . . . .
P1 Cu1 N1 N2 151.24(15) . . . .
P2 Cu1 N1 N2 -105.34(16) . . . .
C31 N1 N2 C33 -1.4(3) . . . .
Cu1 N1 N2 C33 173.85(16) . . . .
C31 N1 N2 B1 -172.5(2) . . . .
Cu1 N1 N2 B1 2.7(3) . . . .
N1 Cu1 N3 C34 143.0(2) . . . .
P1 Cu1 N3 C34 22.1(2) . . . .
P2 Cu1 N3 C34 -92.0(2) . . . .
N1 Cu1 N3 N4 -19.67(18) . . . .
P1 Cu1 N3 N4 -140.56(15) . . . .
P2 Cu1 N3 N4 105.37(16) . . . .
C34 N3 N4 C36 1.5(3) . . . .
Cu1 N3 N4 C36 167.62(16) . . . .
C34 N3 N4 B1 175.2(2) . . . .
Cu1 N3 N4 B1 -18.7(3) . . . .
C7 P1 C1 C6 12.9(2) . . . .
C13 P1 C1 C6 -95.2(2) . . . .
Cu1 P1 C1 C6 147.9(2) . . . .
C7 P1 C1 C2 -168.70(18) . . . .
C13 P1 C1 C2 83.2(2) . . . .
Cu1 P1 C1 C2 -33.7(2) . . . .
C6 C1 C2 C3 -1.2(4) . . . .
P1 C1 C2 C3 -179.7(2) . . . .
C1 C2 C3 C4 0.1(4) . . . .
C2 C3 C4 C5 1.1(4) . . . .
C3 C4 C5 C6 -1.3(5) . . . .
C4 C5 C6 C1 0.3(4) . . . .
C2 C1 C6 C5 1.0(4) . . . .
P1 C1 C6 C5 179.3(2) . . . .
C1 P1 C7 C12 -118.4(2) . . . .
C13 P1 C7 C12 -12.1(2) . . . .
Cu1 P1 C7 C12 103.3(2) . . . .
C1 P1 C7 C8 66.9(2) . . . .
C13 P1 C7 C8 173.24(19) . . . .
Cu1 P1 C7 C8 -71.4(2) . . . .
C12 C7 C8 C9 1.6(4) . . . .
P1 C7 C8 C9 176.6(2) . . . .
C7 C8 C9 C10 -1.3(4) . . . .
C8 C9 C10 C11 0.2(4) . . . .
C9 C10 C11 C12 0.6(4) . . . .
C8 C7 C12 C11 -0.8(4) . . . .
P1 C7 C12 C11 -175.4(2) . . . .
C10 C11 C12 C7 -0.3(4) . . . .
C7 P1 C13 C14 -54.3(2) . . . .
C1 P1 C13 C14 53.4(2) . . . .
Cu1 P1 C13 C14 -177.57(17) . . . .
C7 P1 C13 C18 123.14(19) . . . .
C1 P1 C13 C18 -129.17(19) . . . .
Cu1 P1 C13 C18 -0.18(19) . . . .
C18 C13 C14 C15 -2.4(3) . . . .
P1 C13 C14 C15 174.99(19) . . . .
C13 C14 C15 C16 -1.2(4) . . . .
C14 C15 C16 C17 2.5(4) . . . .
C15 C16 C17 C18 -0.3(4) . . . .
C16 C17 C18 C13 -3.3(4) . . . .
C16 C17 C18 P2 174.5(2) . . . .
C14 C13 C18 C17 4.6(3) . . . .
P1 C13 C18 C17 -172.85(18) . . . .
C14 C13 C18 P2 -173.23(17) . . . .
P1 C13 C18 P2 9.3(3) . . . .
C19 P2 C18 C17 40.5(2) . . . .
C25 P2 C18 C17 -68.0(2) . . . .
Cu1 P2 C18 C17 168.79(18) . . . .
C19 P2 C18 C13 -141.80(19) . . . .
C25 P2 C18 C13 109.71(19) . . . .
Cu1 P2 C18 C13 -13.46(19) . . . .
C25 P2 C19 C24 1.4(2) . . . .
C18 P2 C19 C24 -106.5(2) . . . .
Cu1 P2 C19 C24 137.71(19) . . . .
C25 P2 C19 C20 -176.1(2) . . . .
C18 P2 C19 C20 75.9(2) . . . .
Cu1 P2 C19 C20 -39.8(2) . . . .
C24 C19 C20 C21 0.3(4) . . . .
P2 C19 C20 C21 178.0(2) . . . .
C19 C20 C21 C22 -0.3(5) . . . .
C20 C21 C22 C23 0.2(5) . . . .
C21 C22 C23 C24 -0.2(4) . . . .
C20 C19 C24 C23 -0.4(4) . . . .
P2 C19 C24 C23 -177.9(2) . . . .
C22 C23 C24 C19 0.3(4) . . . .
C19 P2 C25 C30 110.7(2) . . . .
C18 P2 C25 C30 -143.0(2) . . . .
Cu1 P2 C25 C30 -28.4(3) . . . .
C19 P2 C25 C26 -69.3(2) . . . .
C18 P2 C25 C26 37.1(2) . . . .
Cu1 P2 C25 C26 151.6(2) . . . .
C30 C25 C26 C27 -0.4(4) . . . .
P2 C25 C26 C27 179.6(2) . . . .
C25 C26 C27 C28 0.7(4) . . . .
C26 C27 C28 C29 -0.7(5) . . . .
C27 C28 C29 C30 0.4(6) . . . .
C26 C25 C30 C29 0.0(5) . . . .
P2 C25 C30 C29 -179.9(3) . . . .
C28 C29 C30 C25 -0.1(6) . . . .
N2 N1 C31 C32 1.4(3) . . . .
Cu1 N1 C31 C32 -173.26(18) . . . .
N1 C31 C32 C33 -0.9(3) . . . .
N1 N2 C33 C32 0.9(3) . . . .
B1 N2 C33 C32 171.8(2) . . . .
C31 C32 C33 N2 0.0(3) . . . .
N4 N3 C34 C35 -1.2(3) . . . .
Cu1 N3 C34 C35 -166.03(19) . . . .
N3 C34 C35 C36 0.5(3) . . . .
N3 N4 C36 C35 -1.2(3) . . . .
B1 N4 C36 C35 -174.4(2) . . . .
C34 C35 C36 N4 0.4(3) . . . .
C42 C37 C38 C39 -0.1(4) . . . .
B1 C37 C38 C39 -177.5(2) . . . .
C37 C38 C39 C40 0.2(4) . . . .
C38 C39 C40 C41 0.4(4) . . . .
C39 C40 C41 C42 -1.1(5) . . . .
C40 C41 C42 C37 1.2(5) . . . .
C38 C37 C42 C41 -0.6(4) . . . .
B1 C37 C42 C41 176.8(3) . . . .
C48 C43 C44 C45 -0.9(4) . . . .
B1 C43 C44 C45 -178.9(3) . . . .
C43 C44 C45 C46 0.0(5) . . . .
C44 C45 C46 C47 1.6(5) . . . .
C45 C46 C47 C48 -2.2(5) . . . .
C44 C43 C48 C47 0.2(4) . . . .
B1 C43 C48 C47 178.1(2) . . . .
C46 C47 C48 C43 1.4(4) . . . .
C36 N4 B1 N2 -133.0(2) . . . .
N3 N4 B1 N2 54.6(3) . . . .
C36 N4 B1 C43 106.7(3) . . . .
N3 N4 B1 C43 -65.7(3) . . . .
C36 N4 B1 C37 -17.8(3) . . . .
N3 N4 B1 C37 169.78(19) . . . .
C33 N2 B1 N4 144.4(2) . . . .
N1 N2 B1 N4 -45.9(3) . . . .
C33 N2 B1 C43 -96.9(3) . . . .
N1 N2 B1 C43 72.8(3) . . . .
C33 N2 B1 C37 27.7(3) . . . .
N1 N2 B1 C37 -162.7(2) . . . .
C48 C43 B1 N4 137.5(2) . . . .
C44 C43 B1 N4 -44.7(3) . . . .
C48 C43 B1 N2 18.3(3) . . . .
C44 C43 B1 N2 -163.8(2) . . . .
C48 C43 B1 C37 -101.5(3) . . . .
C44 C43 B1 C37 76.4(3) . . . .
C42 C37 B1 N4 125.8(2) . . . .
C38 C37 B1 N4 -57.0(3) . . . .
C42 C37 B1 N2 -117.3(2) . . . .
C38 C37 B1 N2 59.9(3) . . . .
C42 C37 B1 C43 5.0(3) . . . .
C38 C37 B1 C43 -177.8(2) . . . .
